data_7003184
loop_
_publ_author_name
'Higashihara, Gou'
'Inagaki, Akiko'
'Akita, Munetaka'

_publ_section_title
;
 Syntheses of novel di- and trinucleating ligands having a
 triethylbenzene core with N,N-bidentate tethers: their complexation
 toward Pd and Rh organometallic fragments
;
_journal_issue 14
_journal_name_full 'Dalton Transactions'
_journal_page_first 1888
_journal_page_last 1898
_journal_paper_doi 10.1039/b713503c
_journal_year 2008
_chemical_formula_sum 'C39 H39 N9'
_chemical_formula_weight 633.79
_chemical_name_systematic
;
?
;
_space_group_IT_number 14
_symmetry_cell_setting monoclinic
_symmetry_space_group_name_Hall '-P 2yn'
_symmetry_space_group_name_H-M 'P 1 21/n 1'
_atom_sites_solution_hydrogens geom
_atom_sites_solution_primary direct
_atom_sites_solution_secondary difmap
_audit_creation_method SHELXL-97
_cell_angle_alpha 90.00
_cell_angle_beta 109.579(4)
_cell_angle_gamma 90.00
_cell_formula_units_Z 4
_cell_length_a 11.3126(6)
_cell_length_b 26.385(2)
_cell_length_c 12.2108(10)
_cell_measurement_temperature 213(2)
_cell_volume 3434.0(4)
_computing_structure_refinement 'SHELXL-97 (Sheldrick, 1997)'
_computing_structure_solution 'SHELXS-97 (Sheldrick, 1990)'
_diffrn_ambient_temperature 213(2)
_diffrn_measured_fraction_theta_full 0.984
_diffrn_measured_fraction_theta_max 0.984
_diffrn_radiation_monochromator graphite
_diffrn_radiation_source 'fine-focus sealed tube'
_diffrn_radiation_type MoK\a
_diffrn_radiation_wavelength 0.71075
_diffrn_reflns_av_R_equivalents 0.0613
_diffrn_reflns_av_sigmaI/netI 0.0466
_diffrn_reflns_limit_h_max 14
_diffrn_reflns_limit_h_min -14
_diffrn_reflns_limit_k_max 34
_diffrn_reflns_limit_k_min -34
_diffrn_reflns_limit_l_max 15
_diffrn_reflns_limit_l_min -15
_diffrn_reflns_number 26954
_diffrn_reflns_theta_full 27.48
_diffrn_reflns_theta_max 27.48
_diffrn_reflns_theta_min 3.01
_exptl_absorpt_coefficient_mu 0.076
_exptl_absorpt_correction_T_max 0.9925
_exptl_absorpt_correction_T_min 0.9850
_exptl_absorpt_correction_type empirical
_exptl_crystal_density_diffrn 1.226
_exptl_crystal_density_method 'not measured'
_exptl_crystal_F_000 1344
_exptl_crystal_size_max 0.20
_exptl_crystal_size_mid 0.10
_exptl_crystal_size_min 0.10
_refine_diff_density_max 0.265
_refine_diff_density_min -0.215
_refine_diff_density_rms 0.043
_refine_ls_extinction_coef 0.0375(16)
_refine_ls_extinction_expression Fc^*^=kFc[1+0.001xFc^2^\l^3^/sin(2\q)]^-1/4^
_refine_ls_extinction_method SHELXL
_refine_ls_goodness_of_fit_ref 1.031
_refine_ls_hydrogen_treatment mixed
_refine_ls_matrix_type full
_refine_ls_number_parameters 591
_refine_ls_number_reflns 7758
_refine_ls_number_restraints 0
_refine_ls_restrained_S_all 1.031
_refine_ls_R_factor_all 0.0691
_refine_ls_R_factor_gt 0.0457
_refine_ls_shift/su_max 0.025
_refine_ls_shift/su_mean 0.002
_refine_ls_structure_factor_coef Fsqd
_refine_ls_weighting_details 'calc w=1/[\s^2^(Fo^2^)+(0.0711P)^2^+0.0064P] where P=(Fo^2^+2Fc^2^)/3'
_refine_ls_weighting_scheme calc
_refine_ls_wR_factor_gt 0.1123
_refine_ls_wR_factor_ref 0.1221
_reflns_number_gt 5702
_reflns_number_total 7758
_reflns_threshold_expression >2sigma(I)
_cod_data_source_file b713503c.txt
_cod_data_source_block shelxl
_cod_original_cell_volume 3434.0(5)
_cod_original_sg_symbol_H-M P21/n
_cod_database_code 7003184

loop_
_symmetry_equiv_pos_as_xyz
'x, y, z'
'-x+1/2, y+1/2, -z+1/2'
'-x, -y, -z'
'x-1/2, -y-1/2, z-1/2'

loop_
_atom_site_label
_atom_site_type_symbol
_atom_site_fract_x
_atom_site_fract_y
_atom_site_fract_z
_atom_site_U_iso_or_equiv
_atom_site_adp_type
_atom_site_occupancy
_atom_site_symmetry_multiplicity
_atom_site_calc_flag
_atom_site_refinement_flags
_atom_site_disorder_assembly
_atom_site_disorder_group
N1 N 0.62269(9) 0.15330(4) 0.94864(9) 0.0305(2) Uani 1 1 d . . .
N2 N 0.74137(9) 0.17085(4) 0.98080(9) 0.0325(2) Uani 1 1 d . . .
N3 N 0.93441(10) 0.19261(5) 1.27943(10) 0.0462(3) Uani 1 1 d . . .
N4 N 0.35914(11) -0.05050(4) 0.64307(9) 0.0378(3) Uani 1 1 d . . .
N5 N 0.30400(10) -0.09591(4) 0.61001(9) 0.0353(2) Uani 1 1 d . . .
N6 N 0.19778(10) -0.13933(4) 0.31303(10) 0.0403(3) Uani 1 1 d . . .
N7 N 0.10784(10) 0.09219(4) 0.92194(12) 0.0465(3) Uani 1 1 d . . .
N8 N 0.20342(11) 0.10661(5) 1.01718(12) 0.0461(3) Uani 1 1 d . . .
N9 N 0.19413(19) 0.09068(6) 1.30755(17) 0.0796(5) Uani 1 1 d . . .
C1 C 0.33274(11) 0.12025(5) 0.80890(11) 0.0333(3) Uani 1 1 d . . .
C2 C 0.45174(10) 0.10539(4) 0.80846(10) 0.0296(3) Uani 1 1 d . . .
C3 C 0.47953(10) 0.05416(5) 0.79888(10) 0.0299(3) Uani 1 1 d . . .
C4 C 0.38475(11) 0.01767(4) 0.78514(10) 0.0310(3) Uani 1 1 d . . .
C5 C 0.26528(11) 0.03196(5) 0.78530(10) 0.0332(3) Uani 1 1 d . . .
C6 C 0.24069(11) 0.08305(5) 0.79866(11) 0.0348(3) Uani 1 1 d . . .
C7 C 0.30186(14) 0.17567(5) 0.81643(15) 0.0453(3) Uani 1 1 d . . .
C8 C 0.24094(16) 0.19866(7) 0.69583(18) 0.0608(5) Uani 1 1 d . . .
C9 C 0.61132(12) 0.03741(5) 0.80981(13) 0.0396(3) Uani 1 1 d . . .
C10 C 0.68822(14) 0.02301(7) 0.93414(15) 0.0515(4) Uani 1 1 d . . .
C11 C 0.16192(13) -0.00699(6) 0.76980(13) 0.0430(3) Uani 1 1 d . . .
C12 C 0.07319(17) -0.01120(9) 0.64389(16) 0.0615(5) Uani 1 1 d . . .
C13 C 0.55242(11) 0.14528(5) 0.82459(11) 0.0330(3) Uani 1 1 d . . .
C14 C 0.41080(13) -0.03744(5) 0.76657(12) 0.0377(3) Uani 1 1 d . . .
C15 C 0.11447(12) 0.09855(6) 0.80542(14) 0.0458(4) Uani 1 1 d . . .
C16 C 0.58445(12) 0.14586(5) 1.04091(11) 0.0360(3) Uani 1 1 d . . .
C17 C 0.68225(12) 0.15870(5) 1.13843(12) 0.0378(3) Uani 1 1 d . . .
C18 C 0.77790(11) 0.17421(4) 1.09653(11) 0.0313(3) Uani 1 1 d . . .
C19 C 0.90467(11) 0.19242(5) 1.16386(11) 0.0340(3) Uani 1 1 d . . .
C20 C 0.98713(13) 0.20929(6) 1.10924(14) 0.0478(4) Uani 1 1 d . . .
C21 C 1.10424(13) 0.22643(6) 1.17640(15) 0.0532(4) Uani 1 1 d . . .
C22 C 1.13643(13) 0.22653(5) 1.29514(14) 0.0476(4) Uani 1 1 d . . .
C23 C 1.04883(13) 0.20941(6) 1.34232(14) 0.0507(4) Uani 1 1 d . . .
C24 C 0.35803(17) -0.02179(6) 0.55119(13) 0.0517(4) Uani 1 1 d . . .
C25 C 0.30020(16) -0.04948(6) 0.45350(14) 0.0527(4) Uani 1 1 d . . .
C26 C 0.26823(12) -0.09543(5) 0.49356(11) 0.0374(3) Uani 1 1 d . . .
C27 C 0.20547(11) -0.13951(5) 0.42521(11) 0.0356(3) Uani 1 1 d . . .
C28 C 0.15736(13) -0.17858(6) 0.47444(13) 0.0438(3) Uani 1 1 d . . .
C29 C 0.09977(14) -0.21895(6) 0.40517(14) 0.0483(4) Uani 1 1 d . . .
C30 C 0.09061(13) -0.21906(6) 0.28933(14) 0.0464(4) Uani 1 1 d . . .
C31 C 0.14073(12) -0.17897(6) 0.24747(13) 0.0436(3) Uani 1 1 d . . .
C32 C 0.00849(16) 0.07424(7) 0.9480(2) 0.0595(5) Uani 1 1 d . . .
C33 C 0.04056(18) 0.07657(7) 1.0649(2) 0.0663(5) Uani 1 1 d . . .
C34 C 0.16220(15) 0.09671(5) 1.10599(16) 0.0512(4) Uani 1 1 d . . .
C35 C 0.24043(17) 0.10692(6) 1.22611(16) 0.0570(4) Uani 1 1 d . . .
C36 C 0.35424(18) 0.13272(8) 1.25443(18) 0.0642(5) Uani 1 1 d . . .
C37 C 0.4222(2) 0.14207(10) 1.3688(2) 0.0809(6) Uani 1 1 d . . .
C38 C 0.3718(3) 0.12481(12) 1.4533(2) 0.0982(9) Uani 1 1 d . . .
C39 C 0.2595(3) 0.10003(11) 1.4165(3) 0.0954(8) Uani 1 1 d . . .
H1 H 0.2476(16) 0.1813(6) 0.8637(15) 0.061(5) Uiso 1 1 d . . .
H2 H 0.3817(14) 0.1962(6) 0.8642(12) 0.045(4) Uiso 1 1 d . . .
H3 H 0.3049(17) 0.1988(7) 0.6503(15) 0.072(5) Uiso 1 1 d . . .
H4 H 0.2163(16) 0.2333(7) 0.7060(14) 0.066(5) Uiso 1 1 d . . .
H5 H 0.1617(19) 0.1801(8) 0.6517(17) 0.080(6) Uiso 1 1 d . . .
H6 H 0.6092(14) 0.0089(6) 0.7533(14) 0.049(4) Uiso 1 1 d . . .
H7 H 0.6540(15) 0.0641(6) 0.7809(14) 0.055(4) Uiso 1 1 d . . .
H8 H 0.7011(18) 0.0533(8) 0.9884(17) 0.078(6) Uiso 1 1 d . . .
H9 H 0.7706(17) 0.0099(6) 0.9373(14) 0.062(5) Uiso 1 1 d . . .
H10 H 0.6437(17) -0.0035(7) 0.9646(16) 0.068(5) Uiso 1 1 d . . .
H11 H 0.1971(14) -0.0413(6) 0.7953(13) 0.049(4) Uiso 1 1 d . . .
H12 H 0.1117(14) 0.0025(6) 0.8181(13) 0.046(4) Uiso 1 1 d . . .
H13 H 0.0285(18) 0.0227(8) 0.6158(16) 0.077(6) Uiso 1 1 d . . .
H14 H 0.009(2) -0.0338(8) 0.6377(17) 0.083(6) Uiso 1 1 d . . .
H15 H 0.122(2) -0.0222(8) 0.5913(18) 0.084(7) Uiso 1 1 d . . .
H16 H 0.5153(12) 0.1772(5) 0.7913(12) 0.038(4) Uiso 1 1 d . . .
H17 H 0.6164(13) 0.1354(5) 0.7877(12) 0.035(3) Uiso 1 1 d . . .
H18 H 0.5039(14) -0.0459(5) 0.7965(12) 0.043(4) Uiso 1 1 d . . .
H19 H 0.3660(13) -0.0611(6) 0.8049(12) 0.044(4) Uiso 1 1 d . . .
H20 H 0.0947(14) 0.1348(6) 0.7803(14) 0.052(4) Uiso 1 1 d . . .
H21 H 0.0432(14) 0.0771(6) 0.7522(13) 0.049(4) Uiso 1 1 d . . .
H22 H 0.4987(14) 0.1336(6) 1.0306(12) 0.048(4) Uiso 1 1 d . . .
H23 H 0.6870(15) 0.1559(6) 1.2175(14) 0.057(5) Uiso 1 1 d . . .
H24 H 0.9576(15) 0.2095(7) 1.0202(15) 0.062(5) Uiso 1 1 d . . .
H25 H 1.1647(16) 0.2390(7) 1.1384(15) 0.068(5) Uiso 1 1 d . . .
H26 H 1.2202(14) 0.2395(6) 1.3489(13) 0.055(4) Uiso 1 1 d . . .
H27 H 1.0681(15) 0.2090(7) 1.4332(16) 0.067(5) Uiso 1 1 d . . .
H28 H -0.0692(19) 0.0606(8) 0.8827(17) 0.086(6) Uiso 1 1 d . . .
H29 H -0.006(2) 0.0689(8) 1.1093(18) 0.090(7) Uiso 1 1 d . . .
H30 H 0.3835(17) 0.1452(7) 1.1943(17) 0.070(6) Uiso 1 1 d . . .
H31 H 0.4994(15) 0.1608(6) 1.3896(14) 0.050(5) Uiso 1 1 d . . .
H32 H 0.428(2) 0.1350(8) 1.524(2) 0.089(7) Uiso 1 1 d . . .
H33 H 0.226(3) 0.0863(11) 1.480(3) 0.136(10) Uiso 1 1 d . . .
H34 H 0.3973(16) 0.0122(7) 0.5636(14) 0.061(5) Uiso 1 1 d . . .
H35 H 0.2849(16) -0.0387(7) 0.3747(16) 0.070(5) Uiso 1 1 d . . .
H36 H 0.1665(15) -0.1777(6) 0.5580(15) 0.059(5) Uiso 1 1 d . . .
H37 H 0.0663(14) -0.2480(6) 0.4390(14) 0.056(4) Uiso 1 1 d . . .
H38 H 0.0496(13) -0.2464(6) 0.2395(13) 0.050(4) Uiso 1 1 d . . .
H39 H 0.1353(14) -0.1786(6) 0.1652(14) 0.052(4) Uiso 1 1 d . . .

loop_
_atom_site_aniso_label
_atom_site_aniso_U_11
_atom_site_aniso_U_22
_atom_site_aniso_U_33
_atom_site_aniso_U_23
_atom_site_aniso_U_13
_atom_site_aniso_U_12
N1 0.0296(5) 0.0314(5) 0.0309(6) 0.0002(4) 0.0104(4) -0.0063(4)
N2 0.0284(5) 0.0345(5) 0.0346(6) -0.0014(4) 0.0103(4) -0.0055(4)
N3 0.0418(6) 0.0555(7) 0.0349(7) 0.0011(5) 0.0041(5) -0.0022(5)
N4 0.0526(6) 0.0326(6) 0.0306(6) -0.0032(4) 0.0169(5) -0.0105(5)
N5 0.0429(6) 0.0317(5) 0.0322(6) -0.0035(4) 0.0139(4) -0.0076(4)
N6 0.0419(6) 0.0481(7) 0.0324(6) -0.0070(5) 0.0145(4) -0.0020(5)
N7 0.0375(6) 0.0410(7) 0.0684(9) 0.0028(6) 0.0277(6) -0.0023(5)
N8 0.0458(6) 0.0389(6) 0.0618(8) 0.0049(6) 0.0291(6) 0.0044(5)
N9 0.1195(14) 0.0641(10) 0.0750(13) 0.0198(9) 0.0586(11) 0.0168(9)
C1 0.0318(6) 0.0316(6) 0.0356(7) 0.0040(5) 0.0100(5) -0.0005(5)
C2 0.0297(6) 0.0319(6) 0.0262(6) 0.0020(5) 0.0082(4) -0.0046(5)
C3 0.0325(6) 0.0336(6) 0.0233(6) 0.0007(5) 0.0091(4) -0.0032(5)
C4 0.0363(6) 0.0308(6) 0.0252(6) 0.0016(5) 0.0092(5) -0.0035(5)
C5 0.0324(6) 0.0365(7) 0.0276(6) 0.0034(5) 0.0061(5) -0.0080(5)
C6 0.0285(6) 0.0384(7) 0.0364(7) 0.0065(5) 0.0094(5) -0.0006(5)
C7 0.0412(7) 0.0323(7) 0.0644(10) 0.0035(6) 0.0205(7) 0.0019(6)
C8 0.0472(9) 0.0457(9) 0.0855(14) 0.0263(9) 0.0168(9) 0.0051(7)
C9 0.0393(7) 0.0369(7) 0.0484(9) -0.0010(6) 0.0224(6) -0.0017(6)
C10 0.0364(7) 0.0511(9) 0.0594(10) -0.0030(8) 0.0060(7) 0.0099(7)
C11 0.0368(7) 0.0437(8) 0.0457(9) 0.0006(6) 0.0102(6) -0.0139(6)
C12 0.0412(8) 0.0803(13) 0.0534(11) -0.0101(9) 0.0031(7) -0.0213(9)
C13 0.0337(6) 0.0341(7) 0.0298(7) 0.0009(5) 0.0090(5) -0.0071(5)
C14 0.0471(7) 0.0325(7) 0.0321(7) -0.0016(5) 0.0115(6) -0.0051(6)
C15 0.0309(6) 0.0474(8) 0.0601(10) 0.0102(7) 0.0168(6) 0.0009(6)
C16 0.0385(6) 0.0375(7) 0.0352(7) -0.0006(5) 0.0165(5) -0.0091(5)
C17 0.0445(7) 0.0374(7) 0.0328(7) -0.0018(5) 0.0147(5) -0.0097(5)
C18 0.0329(6) 0.0285(6) 0.0314(7) -0.0004(5) 0.0091(5) -0.0011(5)
C19 0.0339(6) 0.0303(6) 0.0355(7) -0.0033(5) 0.0085(5) 0.0005(5)
C20 0.0403(7) 0.0601(9) 0.0430(9) -0.0128(7) 0.0140(6) -0.0134(6)
C21 0.0379(7) 0.0616(10) 0.0601(11) -0.0158(8) 0.0166(7) -0.0131(7)
C22 0.0352(7) 0.0429(8) 0.0548(10) -0.0131(7) 0.0019(6) 0.0003(6)
C23 0.0448(8) 0.0569(9) 0.0397(9) -0.0035(7) -0.0001(6) 0.0004(7)
C24 0.0814(11) 0.0403(8) 0.0394(8) -0.0019(6) 0.0279(7) -0.0193(7)
C25 0.0812(11) 0.0513(9) 0.0313(8) -0.0017(6) 0.0265(7) -0.0175(8)
C26 0.0436(7) 0.0397(7) 0.0312(7) -0.0032(5) 0.0156(5) -0.0042(5)
C27 0.0347(6) 0.0412(7) 0.0322(7) -0.0044(5) 0.0128(5) 0.0005(5)
C28 0.0482(8) 0.0464(8) 0.0374(8) -0.0037(6) 0.0150(6) -0.0076(6)
C29 0.0503(8) 0.0429(8) 0.0516(10) -0.0042(7) 0.0171(6) -0.0078(6)
C30 0.0403(7) 0.0450(8) 0.0502(9) -0.0165(7) 0.0102(6) -0.0013(6)
C31 0.0412(7) 0.0521(8) 0.0374(8) -0.0123(6) 0.0131(6) 0.0025(6)
C32 0.0519(9) 0.0566(10) 0.0852(14) -0.0009(9) 0.0431(9) -0.0095(7)
C33 0.0690(11) 0.0528(10) 0.0999(17) 0.0056(10) 0.0586(11) -0.0040(8)
C34 0.0651(9) 0.0336(7) 0.0716(11) 0.0059(7) 0.0450(8) 0.0085(6)
C35 0.0734(11) 0.0412(8) 0.0711(12) 0.0113(8) 0.0437(9) 0.0188(7)
C36 0.0677(11) 0.0664(11) 0.0630(12) 0.0022(9) 0.0279(9) 0.0260(9)
C37 0.0726(13) 0.0902(16) 0.0754(16) -0.0020(12) 0.0188(11) 0.0334(12)
C38 0.125(2) 0.1027(19) 0.0572(15) 0.0116(13) 0.0184(15) 0.0601(18)
C39 0.129(2) 0.0886(17) 0.0781(18) 0.0264(14) 0.0475(17) 0.0308(16)

loop_
_atom_type_symbol
_atom_type_description
_atom_type_scat_dispersion_real
_atom_type_scat_dispersion_imag
_atom_type_scat_source
C C 0.0033 0.0016 'International Tables Vol C Tables 4.2.6.8 and 6.1.1.4'
H H 0.0000 0.0000 'International Tables Vol C Tables 4.2.6.8 and 6.1.1.4'
N N 0.0061 0.0033 'International Tables Vol C Tables 4.2.6.8 and 6.1.1.4'

loop_
_geom_angle_atom_site_label_1
_geom_angle_atom_site_label_2
_geom_angle_atom_site_label_3
_geom_angle
_geom_angle_site_symmetry_1
_geom_angle_site_symmetry_3
_geom_angle_publ_flag
N2 N1 C16 111.91(10) . . ?
N2 N1 C13 119.42(10) . . ?
C16 N1 C13 128.67(10) . . ?
C18 N2 N1 104.82(10) . . ?
C19 N3 C23 117.35(13) . . ?
N5 N4 C24 112.03(11) . . ?
N5 N4 C14 120.16(10) . . ?
C24 N4 C14 127.82(11) . . ?
C26 N5 N4 104.70(10) . . ?
C27 N6 C31 117.31(13) . . ?
N8 N7 C32 112.63(15) . . ?
N8 N7 C15 121.28(11) . . ?
C32 N7 C15 126.03(14) . . ?
C34 N8 N7 104.26(13) . . ?
C39 N9 C35 117.7(2) . . ?
C2 C1 C6 119.16(11) . . ?
C2 C1 C7 120.75(11) . . ?
C6 C1 C7 120.06(11) . . ?
C3 C2 C1 120.79(10) . . ?
C3 C2 C13 120.08(11) . . ?
C1 C2 C13 119.06(11) . . ?
C2 C3 C4 119.08(11) . . ?
C2 C3 C9 120.98(11) . . ?
C4 C3 C9 119.84(11) . . ?
C5 C4 C3 120.74(11) . . ?
C5 C4 C14 119.56(11) . . ?
C3 C4 C14 119.68(11) . . ?
C6 C5 C4 119.26(11) . . ?
C6 C5 C11 119.47(12) . . ?
C4 C5 C11 121.27(12) . . ?
C5 C6 C1 120.91(11) . . ?
C5 C6 C15 119.70(11) . . ?
C1 C6 C15 119.37(12) . . ?
C1 C7 C8 111.36(14) . . ?
C3 C9 C10 112.11(12) . . ?
C5 C11 C12 113.06(13) . . ?
N1 C13 C2 110.93(10) . . ?
N4 C14 C4 110.45(11) . . ?
N7 C15 C6 112.32(11) . . ?
N1 C16 C17 107.37(11) . . ?
C16 C17 C18 104.60(12) . . ?
N2 C18 C17 111.30(10) . . ?
N2 C18 C19 120.66(11) . . ?
C17 C18 C19 128.04(12) . . ?
N3 C19 C20 122.25(12) . . ?
N3 C19 C18 116.35(12) . . ?
C20 C19 C18 121.39(12) . . ?
C21 C20 C19 119.02(15) . . ?
C22 C21 C20 119.40(15) . . ?
C21 C22 C23 117.89(13) . . ?
N3 C23 C22 124.09(15) . . ?
N4 C24 C25 107.12(13) . . ?
C24 C25 C26 105.22(13) . . ?
N5 C26 C25 110.93(12) . . ?
N5 C26 C27 120.77(12) . . ?
C25 C26 C27 128.30(13) . . ?
N6 C27 C28 122.81(12) . . ?
N6 C27 C26 115.50(12) . . ?
C28 C27 C26 121.69(12) . . ?
C29 C28 C27 118.63(14) . . ?
C28 C29 C30 119.12(15) . . ?
C31 C30 C29 118.61(14) . . ?
N6 C31 C30 123.52(14) . . ?
C33 C32 N7 106.42(16) . . ?
C32 C33 C34 106.20(15) . . ?
N8 C34 C33 110.49(17) . . ?
N8 C34 C35 121.16(15) . . ?
C33 C34 C35 128.34(16) . . ?
N9 C35 C36 122.03(19) . . ?
N9 C35 C34 115.46(17) . . ?
C36 C35 C34 122.50(16) . . ?
C37 C36 C35 119.8(2) . . ?
C36 C37 C38 117.4(3) . . ?
C39 C38 C37 118.3(3) . . ?
N9 C39 C38 124.8(3) . . ?

loop_
_geom_bond_atom_site_label_1
_geom_bond_atom_site_label_2
_geom_bond_distance
_geom_bond_site_symmetry_2
_geom_bond_publ_flag
N1 N2 1.3482(13) . ?
N1 C16 1.3497(16) . ?
N1 C13 1.4711(15) . ?
N2 C18 1.3357(16) . ?
N3 C19 1.3365(17) . ?
N3 C23 1.3399(18) . ?
N4 N5 1.3488(14) . ?
N4 C24 1.3502(18) . ?
N4 C14 1.4641(16) . ?
N5 C26 1.3417(16) . ?
N6 C27 1.3431(17) . ?
N6 C31 1.3436(17) . ?
N7 N8 1.3504(18) . ?
N7 C32 1.3523(18) . ?
N7 C15 1.459(2) . ?
N8 C34 1.3419(19) . ?
N9 C39 1.311(3) . ?
N9 C35 1.340(2) . ?
C1 C2 1.4039(17) . ?
C1 C6 1.4058(17) . ?
C1 C7 1.5132(19) . ?
C2 C3 1.4016(17) . ?
C2 C13 1.5143(16) . ?
C3 C4 1.4086(16) . ?
C3 C9 1.5174(17) . ?
C4 C5 1.4037(17) . ?
C4 C14 1.5158(18) . ?
C5 C6 1.3970(18) . ?
C5 C11 1.5201(17) . ?
C6 C15 1.5140(18) . ?
C7 C8 1.527(2) . ?
C9 C10 1.523(2) . ?
C11 C12 1.533(2) . ?
C16 C17 1.3689(18) . ?
C17 C18 1.4040(18) . ?
C18 C19 1.4741(16) . ?
C19 C20 1.389(2) . ?
C20 C21 1.3799(19) . ?
C21 C22 1.371(2) . ?
C22 C23 1.379(2) . ?
C24 C25 1.364(2) . ?
C25 C26 1.400(2) . ?
C26 C27 1.4685(18) . ?
C27 C28 1.393(2) . ?
C28 C29 1.380(2) . ?
C29 C30 1.383(2) . ?
C30 C31 1.377(2) . ?
C32 C33 1.351(3) . ?
C33 C34 1.402(2) . ?
C34 C35 1.462(3) . ?
C35 C36 1.394(3) . ?
C36 C37 1.372(3) . ?
C37 C38 1.411(4) . ?
C38 C39 1.364(4) . ?

loop_
_cod_related_entry_id
_cod_related_entry_database
_cod_related_entry_code
1 ChemSpider 21118496
